data_7706146
loop_
_publ_author_name
'Petrov, Andrey V.'
'Zagidullin, Almaz A.'
'Bezkishko, Ilya A.'
'Khrizanforov, Mikhail N.'
'Kholin, Kirill V.'
'Gerasimova, Tatiana P.'
'Ivshin, Kamil A.'
'Shekurov, Ruslan P.'
'Katsyuba, Sergey A.'
'Kataeva, Olga N.'
'Budnikova, Yulia H.'
'Miluykov, Vasili A.'

_publ_section_title
;
 Synthesis, structure, and electrochemical properties of
 4,5-diaryl-1,2,3-triphosphaferrocenes and the first example of
 multi(phosphaferrocene).
;
_journal_issue 47
_journal_name_full 'Dalton transactions (Cambridge, England : 2003)'
_journal_page_first 17252
_journal_page_last 17262
_journal_paper_doi 10.1039/d0dt03281f
_journal_volume 49
_journal_year 2020
_chemical_formula_moiety 'C19 H15 Fe P3'
_chemical_formula_sum 'C19 H15 Fe P3'
_chemical_formula_weight 392.07
_space_group_crystal_system monoclinic
_space_group_IT_number 14
_space_group_name_Hall '-P 2ybc'
_space_group_name_H-M_alt 'P 1 21/c 1'
_atom_sites_solution_hydrogens geom
_audit_creation_method SHELXL-2017/1
_audit_update_record
;
2020-09-15 deposited with the CCDC.	2020-10-22 downloaded from the CCDC.
;
_cell_angle_alpha 90
_cell_angle_beta 95.376(4)
_cell_angle_gamma 90
_cell_formula_units_Z 4
_cell_length_a 11.6056(10)
_cell_length_b 7.0005(6)
_cell_length_c 21.4608(18)
_cell_measurement_reflns_used 2283
_cell_measurement_temperature 198(2)
_cell_measurement_theta_max 27.76
_cell_measurement_theta_min 3.06
_cell_volume 1735.9(3)
_computing_cell_refinement 'APEX3 v2018.1-0'
_computing_data_collection 'Bruker APEX2'
_computing_data_reduction 'SAINT NT v6.0 (Bruker AXS, 2003)'
_computing_molecular_graphics 'Mercury CSD 4.1.0'
_computing_publication_material 'enCIFer Version 1.7.1'
_computing_structure_refinement 'SHELXL-2017/1 (Sheldrick, 2017)'
_computing_structure_solution 'SHELXS-97 (Sheldrick, 2008)'
_diffrn_ambient_temperature 198(2)
_diffrn_measured_fraction_theta_full 0.998
_diffrn_measured_fraction_theta_max 0.992
_diffrn_measurement_device 'Bruker APEX-II CCD'
_diffrn_measurement_device_type 'CCD area detector'
_diffrn_measurement_method '\f and \w scans'
_diffrn_radiation_type MoK\a
_diffrn_radiation_wavelength 0.71073
_diffrn_reflns_av_unetI/netI 0.0414
_diffrn_reflns_Laue_measured_fraction_full 0.998
_diffrn_reflns_Laue_measured_fraction_max 0.992
_diffrn_reflns_limit_h_max 15
_diffrn_reflns_limit_h_min -15
_diffrn_reflns_limit_k_max 9
_diffrn_reflns_limit_k_min -9
_diffrn_reflns_limit_l_max 28
_diffrn_reflns_limit_l_min 0
_diffrn_reflns_number 12095
_diffrn_reflns_point_group_measured_fraction_full 0.998
_diffrn_reflns_point_group_measured_fraction_max 0.992
_diffrn_reflns_theta_full 25.242
_diffrn_reflns_theta_max 28.371
_diffrn_reflns_theta_min 1.762
_exptl_absorpt_coefficient_mu 1.140
_exptl_absorpt_correction_T_max 1.000000
_exptl_absorpt_correction_T_min 0.864997
_exptl_absorpt_correction_type multi-scan
_exptl_absorpt_process_details 'TwinABS-2016/2 - Bruker AXS scaling for twinned crystals-V.2012/1'
_exptl_crystal_colour pink
_exptl_crystal_density_diffrn 1.500
_exptl_crystal_description prizm
_exptl_crystal_F_000 800
_exptl_crystal_size_max 0.830
_exptl_crystal_size_mid 0.189
_exptl_crystal_size_min 0.115
_refine_diff_density_max 0.542
_refine_diff_density_min -0.564
_refine_diff_density_rms 0.074
_refine_ls_extinction_method none
_refine_ls_goodness_of_fit_ref 1.046
_refine_ls_hydrogen_treatment constr
_refine_ls_matrix_type full
_refine_ls_number_parameters 209
_refine_ls_number_reflns 12095
_refine_ls_number_restraints 0
_refine_ls_restrained_S_all 1.046
_refine_ls_R_factor_all 0.0546
_refine_ls_R_factor_gt 0.0451
_refine_ls_shift/su_max 0.001
_refine_ls_shift/su_mean 0.000
_refine_ls_structure_factor_coef Fsqd
_refine_ls_weighting_details 'w=1/[\s^2^(Fo^2^)+(0.0623P)^2^+0.6978P] where P=(Fo^2^+2Fc^2^)/3'
_refine_ls_weighting_scheme calc
_refine_ls_wR_factor_gt 0.1084
_refine_ls_wR_factor_ref 0.1133
_reflns_Friedel_coverage 0.000
_reflns_number_gt 10391
_reflns_number_total 12095
_reflns_threshold_expression 'I > 2\s(I)'
_cod_data_source_file d0dt03281f1.cif
_cod_data_source_block mil282t5
_cod_original_sg_symbol_H-M 'P 21/c'
_cod_database_code 7706146
_shelx_shelxl_version_number 2017/1
_shelx_space_group_comment
;
The symmetry employed for this shelxl refinement is uniquely defined
by the following loop, which should always be used as a source of
symmetry information in preference to the above space-group names.
They are only intended as comments.
;
_shelx_estimated_absorpt_t_min 0.451
_shelx_estimated_absorpt_t_max 0.880

loop_
_space_group_symop_operation_xyz
'x, y, z'
'-x, y+1/2, -z+1/2'
'-x, -y, -z'
'x, -y-1/2, z-1/2'

loop_
_atom_site_label
_atom_site_type_symbol
_atom_site_fract_x
_atom_site_fract_y
_atom_site_fract_z
_atom_site_U_iso_or_equiv
_atom_site_adp_type
_atom_site_occupancy
_atom_site_site_symmetry_order
_atom_site_calc_flag
_atom_site_refinement_flags_posn
_atom_site_refinement_flags_adp
_atom_site_refinement_flags_occupancy
_atom_site_disorder_assembly
_atom_site_disorder_group
Fe1 Fe 0.23931(4) 0.44042(6) 0.45225(2) 0.02356(12) Uani 1 1 d . . . . .
C1 C 0.2543(4) 0.7092(5) 0.4143(2) 0.0433(9) Uani 1 1 d . . . . .
H1 H 0.249751 0.738181 0.370866 0.052 Uiso 1 1 calc R U . . .
C2 C 0.3558(3) 0.6621(5) 0.4531(2) 0.0405(9) Uani 1 1 d . . . . .
H2 H 0.431676 0.653169 0.440245 0.049 Uiso 1 1 calc R U . . .
C3 C 0.3248(4) 0.6308(5) 0.5139(2) 0.0435(10) Uani 1 1 d . . . . .
H3 H 0.376560 0.598490 0.549288 0.052 Uiso 1 1 calc R U . . .
C4 C 0.2044(4) 0.6550(6) 0.5140(2) 0.0456(10) Uani 1 1 d . . . . .
H4 H 0.160623 0.640408 0.548981 0.055 Uiso 1 1 calc R U . . .
C5 C 0.1604(4) 0.7052(5) 0.4524(2) 0.0456(10) Uani 1 1 d . . . . .
H5 H 0.081695 0.731601 0.438831 0.055 Uiso 1 1 calc R U . . .
C6 C 0.2035(3) 0.2624(4) 0.37495(14) 0.0217(6) Uani 1 1 d . . . . .
C7 C 0.3160(3) 0.2226(4) 0.40330(14) 0.0217(6) Uani 1 1 d . . . . .
P8 P 0.33947(8) 0.16563(13) 0.48431(4) 0.02863(19) Uani 1 1 d . . . . .
P9 P 0.16623(9) 0.18093(15) 0.50785(4) 0.0367(2) Uani 1 1 d . . . . .
P10 P 0.08097(7) 0.25222(14) 0.41912(4) 0.0302(2) Uani 1 1 d . . . . .
C11 C 0.1768(3) 0.3069(5) 0.30725(15) 0.0250(6) Uani 1 1 d . . . . .
C12 C 0.2098(3) 0.1799(5) 0.26231(15) 0.0316(7) Uani 1 1 d . . . . .
H12 H 0.253873 0.069834 0.274932 0.038 Uiso 1 1 calc R U . . .
C13 C 0.1788(3) 0.2129(7) 0.19907(16) 0.0421(10) Uani 1 1 d . . . . .
H13 H 0.201622 0.125202 0.168766 0.051 Uiso 1 1 calc R U . . .
C14 C 0.1150(3) 0.3720(7) 0.18015(16) 0.0464(11) Uani 1 1 d . . . . .
H14 H 0.094231 0.394473 0.136901 0.056 Uiso 1 1 calc R U . . .
C15 C 0.0816(3) 0.4983(7) 0.22423(18) 0.0456(10) Uani 1 1 d . . . . .
H15 H 0.037568 0.607995 0.211175 0.055 Uiso 1 1 calc R U . . .
C16 C 0.1115(3) 0.4669(6) 0.28754(16) 0.0352(8) Uani 1 1 d . . . . .
H16 H 0.087520 0.554577 0.317538 0.042 Uiso 1 1 calc R U . . .
C17 C 0.4221(3) 0.2362(5) 0.36930(14) 0.0227(6) Uani 1 1 d . . . . .
C18 C 0.4444(3) 0.3898(5) 0.33072(16) 0.0304(7) Uani 1 1 d . . . . .
H18 H 0.389815 0.490769 0.324900 0.037 Uiso 1 1 calc R U . . .
C19 C 0.5455(3) 0.3972(6) 0.30064(19) 0.0403(9) Uani 1 1 d . . . . .
H19 H 0.560196 0.503468 0.274991 0.048 Uiso 1 1 calc R U . . .
C20 C 0.6248(3) 0.2488(6) 0.30830(18) 0.0417(9) Uani 1 1 d . . . . .
H20 H 0.693761 0.253002 0.287736 0.050 Uiso 1 1 calc R U . . .
C21 C 0.6036(3) 0.0961(6) 0.34556(19) 0.0381(9) Uani 1 1 d . . . . .
H21 H 0.658071 -0.005258 0.350800 0.046 Uiso 1 1 calc R U . . .
C22 C 0.5028(3) 0.0889(5) 0.37569(16) 0.0282(7) Uani 1 1 d . . . . .
H22 H 0.488814 -0.018328 0.401046 0.034 Uiso 1 1 calc R U . . .

loop_
_atom_site_aniso_label
_atom_site_aniso_U_11
_atom_site_aniso_U_22
_atom_site_aniso_U_33
_atom_site_aniso_U_23
_atom_site_aniso_U_13
_atom_site_aniso_U_12
Fe1 0.0259(2) 0.0223(2) 0.0222(2) -0.00416(18) 0.00107(18) 0.0006(2)
C1 0.059(3) 0.0203(16) 0.049(2) -0.0003(16) -0.0013(19) -0.0029(16)
C2 0.041(2) 0.0203(17) 0.060(2) -0.0101(18) 0.0041(18) -0.0077(15)
C3 0.048(2) 0.033(2) 0.047(2) -0.0197(18) -0.0085(18) -0.0011(17)
C4 0.052(2) 0.040(2) 0.045(2) -0.018(2) 0.0067(18) 0.0059(18)
C5 0.041(2) 0.0260(19) 0.068(3) -0.0116(18) -0.002(2) 0.0110(16)
C6 0.0239(14) 0.0227(15) 0.0187(13) -0.0025(11) 0.0033(11) -0.0023(11)
C7 0.0265(14) 0.0185(13) 0.0202(13) 0.0011(11) 0.0036(12) 0.0012(12)
P8 0.0371(5) 0.0285(4) 0.0200(4) 0.0045(3) 0.0007(3) 0.0022(4)
P9 0.0442(5) 0.0445(6) 0.0230(4) 0.0028(4) 0.0116(4) -0.0053(4)
P10 0.0247(4) 0.0413(5) 0.0257(4) -0.0056(4) 0.0072(3) -0.0063(4)
C11 0.0181(13) 0.0366(18) 0.0204(14) -0.0001(13) 0.0023(10) -0.0018(12)
C12 0.0259(15) 0.0439(19) 0.0253(15) -0.0041(14) 0.0039(13) -0.0005(16)
C13 0.0340(19) 0.071(3) 0.0223(16) -0.0108(17) 0.0068(14) -0.0035(18)
C14 0.0301(17) 0.088(3) 0.0206(16) 0.0068(18) -0.0008(14) -0.001(2)
C15 0.0317(18) 0.073(3) 0.0313(19) 0.0134(19) -0.0013(15) 0.0136(18)
C16 0.0289(17) 0.051(2) 0.0256(16) 0.0010(15) 0.0009(13) 0.0114(16)
C17 0.0224(14) 0.0261(16) 0.0192(13) -0.0013(12) -0.0007(11) -0.0008(12)
C18 0.0243(15) 0.0353(19) 0.0317(17) 0.0102(14) 0.0028(13) 0.0038(13)
C19 0.0322(18) 0.052(2) 0.0380(19) 0.0126(17) 0.0094(15) -0.0037(16)
C20 0.0245(17) 0.064(3) 0.0372(19) -0.0041(18) 0.0079(15) -0.0003(17)
C21 0.0303(18) 0.042(2) 0.043(2) -0.0073(17) 0.0037(15) 0.0094(15)
C22 0.0306(16) 0.0232(16) 0.0304(16) -0.0006(13) 0.0005(13) 0.0050(13)

loop_
_atom_type_symbol
_atom_type_description
_atom_type_scat_dispersion_real
_atom_type_scat_dispersion_imag
_atom_type_scat_source
C C 0.0033 0.0016 'International Tables Vol C Tables 4.2.6.8 and 6.1.1.4'
H H 0.0000 0.0000 'International Tables Vol C Tables 4.2.6.8 and 6.1.1.4'
Fe Fe 0.3463 0.8444 'International Tables Vol C Tables 4.2.6.8 and 6.1.1.4'
P P 0.1023 0.0942 'International Tables Vol C Tables 4.2.6.8 and 6.1.1.4'

loop_
_geom_angle_atom_site_label_1
_geom_angle_atom_site_label_2
_geom_angle_atom_site_label_3
_geom_angle
_geom_angle_site_symmetry_1
_geom_angle_site_symmetry_3
_geom_angle_publ_flag
C2 Fe1 C1 40.22(16) . . ?
C2 Fe1 C3 39.79(17) . . ?
C1 Fe1 C3 67.16(17) . . ?
C2 Fe1 C5 67.33(17) . . ?
C1 Fe1 C5 40.28(17) . . ?
C3 Fe1 C5 66.86(17) . . ?
C2 Fe1 C4 67.31(17) . . ?
C1 Fe1 C4 67.65(18) . . ?
C3 Fe1 C4 39.82(17) . . ?
C5 Fe1 C4 40.06(17) . . ?
C2 Fe1 C6 122.69(15) . . ?
C1 Fe1 C6 104.39(15) . . ?
C3 Fe1 C6 160.64(15) . . ?
C5 Fe1 C6 118.77(15) . . ?
C4 Fe1 C6 155.13(15) . . ?
C2 Fe1 C7 104.11(14) . . ?
C1 Fe1 C7 114.19(15) . . ?
C3 Fe1 C7 126.12(15) . . ?
C5 Fe1 C7 149.49(16) . . ?
C4 Fe1 C7 165.27(15) . . ?
C6 Fe1 C7 39.58(12) . . ?
C2 Fe1 P10 158.91(12) . . ?
C1 Fe1 P10 119.37(12) . . ?
C3 Fe1 P10 151.95(13) . . ?
C5 Fe1 P10 99.86(12) . . ?
C4 Fe1 P10 114.32(13) . . ?
C6 Fe1 P10 47.40(8) . . ?
C7 Fe1 P10 78.15(9) . . ?
C2 Fe1 P8 108.21(12) . . ?
C1 Fe1 P8 144.60(13) . . ?
C3 Fe1 P8 98.50(12) . . ?
C5 Fe1 P8 162.41(13) . . ?
C4 Fe1 P8 122.37(13) . . ?
C6 Fe1 P8 78.31(9) . . ?
C7 Fe1 P8 47.22(8) . . ?
P10 Fe1 P8 88.88(4) . . ?
C2 Fe1 P9 146.96(13) . . ?
C1 Fe1 P9 160.62(13) . . ?
C3 Fe1 P9 110.14(13) . . ?
C5 Fe1 P9 120.41(13) . . ?
C4 Fe1 P9 97.64(14) . . ?
C6 Fe1 P9 83.61(9) . . ?
C7 Fe1 P9 83.33(9) . . ?
P10 Fe1 P9 53.76(4) . . ?
P8 Fe1 P9 53.74(4) . . ?
C2 C1 C5 107.2(4) . . ?
C2 C1 Fe1 69.6(2) . . ?
C5 C1 Fe1 70.0(2) . . ?
C2 C1 H1 126.4 . . ?
C5 C1 H1 126.4 . . ?
Fe1 C1 H1 125.6 . . ?
C3 C2 C1 108.2(4) . . ?
C3 C2 Fe1 70.4(2) . . ?
C1 C2 Fe1 70.2(2) . . ?
C3 C2 H2 125.9 . . ?
C1 C2 H2 125.9 . . ?
Fe1 C2 H2 125.1 . . ?
C2 C3 C4 108.9(4) . . ?
C2 C3 Fe1 69.8(2) . . ?
C4 C3 Fe1 70.2(2) . . ?
C2 C3 H3 125.6 . . ?
C4 C3 H3 125.6 . . ?
Fe1 C3 H3 126.0 . . ?
C3 C4 C5 107.4(4) . . ?
C3 C4 Fe1 70.0(2) . . ?
C5 C4 Fe1 69.9(2) . . ?
C3 C4 H4 126.3 . . ?
C5 C4 H4 126.3 . . ?
Fe1 C4 H4 125.4 . . ?
C4 C5 C1 108.3(4) . . ?
C4 C5 Fe1 70.0(2) . . ?
C1 C5 Fe1 69.7(2) . . ?
C4 C5 H5 125.9 . . ?
C1 C5 H5 125.9 . . ?
Fe1 C5 H5 126.0 . . ?
C7 C6 C11 124.0(3) . . ?
C7 C6 P10 120.9(2) . . ?
C11 C6 P10 115.1(2) . . ?
C7 C6 Fe1 70.64(17) . . ?
C11 C6 Fe1 131.2(2) . . ?
P10 C6 Fe1 73.17(11) . . ?
C6 C7 C17 123.2(3) . . ?
C6 C7 P8 121.0(2) . . ?
C17 C7 P8 115.7(2) . . ?
C6 C7 Fe1 69.78(17) . . ?
C17 C7 Fe1 127.4(2) . . ?
P8 C7 Fe1 72.96(11) . . ?
C7 P8 P9 99.18(11) . . ?
C7 P8 Fe1 59.83(10) . . ?
P9 P8 Fe1 64.45(4) . . ?
P8 P9 P10 99.84(5) . . ?
P8 P9 Fe1 61.81(4) . . ?
P10 P9 Fe1 61.79(4) . . ?
C6 P10 P9 99.13(11) . . ?
C6 P10 Fe1 59.43(10) . . ?
P9 P10 Fe1 64.45(4) . . ?
C12 C11 C16 118.7(3) . . ?
C12 C11 C6 119.8(3) . . ?
C16 C11 C6 121.4(3) . . ?
C13 C12 C11 120.5(4) . . ?
C13 C12 H12 119.8 . . ?
C11 C12 H12 119.8 . . ?
C14 C13 C12 120.3(4) . . ?
C14 C13 H13 119.8 . . ?
C12 C13 H13 119.8 . . ?
C13 C14 C15 119.7(3) . . ?
C13 C14 H14 120.2 . . ?
C15 C14 H14 120.2 . . ?
C14 C15 C16 120.7(4) . . ?
C14 C15 H15 119.7 . . ?
C16 C15 H15 119.7 . . ?
C15 C16 C11 120.2(4) . . ?
C15 C16 H16 119.9 . . ?
C11 C16 H16 119.9 . . ?
C22 C17 C18 117.9(3) . . ?
C22 C17 C7 118.9(3) . . ?
C18 C17 C7 123.1(3) . . ?
C19 C18 C17 121.0(3) . . ?
C19 C18 H18 119.5 . . ?
C17 C18 H18 119.5 . . ?
C20 C19 C18 119.7(3) . . ?
C20 C19 H19 120.2 . . ?
C18 C19 H19 120.2 . . ?
C21 C20 C19 120.0(3) . . ?
C21 C20 H20 120.0 . . ?
C19 C20 H20 120.0 . . ?
C20 C21 C22 120.3(3) . . ?
C20 C21 H21 119.8 . . ?
C22 C21 H21 119.8 . . ?
C21 C22 C17 121.0(3) . . ?
C21 C22 H22 119.5 . . ?
C17 C22 H22 119.5 . . ?

loop_
_geom_bond_atom_site_label_1
_geom_bond_atom_site_label_2
_geom_bond_distance
_geom_bond_site_symmetry_2
_geom_bond_publ_flag
Fe1 C2 2.057(4) . ?
Fe1 C1 2.065(4) . ?
Fe1 C3 2.065(4) . ?
Fe1 C5 2.068(4) . ?
Fe1 C4 2.069(4) . ?
Fe1 C6 2.085(3) . ?
Fe1 C7 2.096(3) . ?
Fe1 P10 2.3180(10) . ?
Fe1 P8 2.3184(10) . ?
Fe1 P9 2.3733(11) . ?
C1 C2 1.417(6) . ?
C1 C5 1.423(6) . ?
C1 H1 0.9500 . ?
C2 C3 1.403(6) . ?
C2 H2 0.9500 . ?
C3 C4 1.408(6) . ?
C3 H3 0.9500 . ?
C4 C5 1.417(6) . ?
C4 H4 0.9500 . ?
C5 H5 0.9500 . ?
C6 C7 1.416(4) . ?
C6 C11 1.490(4) . ?
C6 P10 1.783(3) . ?
C7 C17 1.492(4) . ?
C7 P8 1.780(3) . ?
P8 P9 2.1212(14) . ?
P9 P10 2.1216(13) . ?
C11 C12 1.392(4) . ?
C11 C16 1.396(5) . ?
C12 C13 1.391(5) . ?
C12 H12 0.9500 . ?
C13 C14 1.377(6) . ?
C13 H13 0.9500 . ?
C14 C15 1.377(6) . ?
C14 H14 0.9500 . ?
C15 C16 1.388(5) . ?
C15 H15 0.9500 . ?
C16 H16 0.9500 . ?
C17 C22 1.392(4) . ?
C17 C18 1.396(5) . ?
C18 C19 1.392(5) . ?
C18 H18 0.9500 . ?
C19 C20 1.387(6) . ?
C19 H19 0.9500 . ?
C20 C21 1.371(6) . ?
C20 H20 0.9500 . ?
C21 C22 1.389(5) . ?
C21 H21 0.9500 . ?
C22 H22 0.9500 . ?
